data_7700367
loop_
_publ_author_name
'Wang, Long'
'Li, Jun'
'Deng, Dongsheng'
'Daniliuc, Constantin G.'
'M\"uck-Lichtenfeld, Christian'
'Kehr, Gerald'
'Erker, Gerhard'

_publ_section_title
;
 Carbon-carbon bond forming reactions of acetylenic esters and ketones
 within frustrated phosphane/borane Lewis pair frameworks.
;
_journal_issue 31
_journal_name_full 'Dalton transactions (Cambridge, England : 2003)'
_journal_page_first 11921
_journal_page_last 11926
_journal_paper_doi 10.1039/c9dt02624j
_journal_volume 48
_journal_year 2019
_chemical_formula_sum 'C46 H35 B F15 O4 P'
_chemical_formula_weight 978.52
_space_group_crystal_system monoclinic
_space_group_IT_number 14
_space_group_name_Hall '-P 2ybc'
_space_group_name_H-M_alt 'P 1 21/c 1'
_symmetry_space_group_name_Hall '-P 2ybc'
_symmetry_space_group_name_H-M 'P 1 21/c 1'
_atom_sites_solution_hydrogens geom
_audit_update_record
;
2017-12-19 deposited with the CCDC.    2019-06-25 downloaded from the CCDC.
;
_cell_angle_alpha 90
_cell_angle_beta 94.560(5)
_cell_angle_gamma 90
_cell_formula_units_Z 4
_cell_length_a 11.5331(10)
_cell_length_b 22.0907(17)
_cell_length_c 19.0773(16)
_cell_measurement_reflns_used 5013
_cell_measurement_temperature 100.(2)
_cell_measurement_theta_max 66.1484
_cell_measurement_theta_min 3.0662
_cell_volume 4845.0(7)
_computing_cell_refinement 'SAINT V8.34A (Bruker AXS Inc., 2013)'
_computing_data_collection 'APEX2 v.2014.1--1 (Bruker AXS Inc., 2014)'
_computing_data_reduction 'SAINT V8.34A (Bruker AXS Inc., 2013)'
_computing_molecular_graphics 'APEX2 v.2014.1--1 (Bruker AXS Inc., 2014)'
_computing_publication_material 'APEX2 v.2014.1--1 (Bruker AXS Inc., 2014)'
_computing_structure_refinement 'SHELXL-2014 (Sheldrick, 2014)'
_computing_structure_solution 'SHELXL--2014 (Sheldrick, 2014)'
_diffrn_ambient_temperature 100.(2)
_diffrn_detector_area_resol_mean 8.3333
_diffrn_measured_fraction_theta_full 0.984
_diffrn_measured_fraction_theta_max 0.984
_diffrn_measurement_device_type 'KappaCCD APEXII'
_diffrn_measurement_method 'phi / omega scans'
_diffrn_radiation_monochromator graphite
_diffrn_radiation_type CuK\a
_diffrn_radiation_wavelength 1.54178
_diffrn_reflns_av_R_equivalents 0.1047
_diffrn_reflns_av_unetI/netI 0.1148
_diffrn_reflns_limit_h_max 13
_diffrn_reflns_limit_h_min -11
_diffrn_reflns_limit_k_max 26
_diffrn_reflns_limit_k_min -26
_diffrn_reflns_limit_l_max 22
_diffrn_reflns_limit_l_min -22
_diffrn_reflns_number 41643
_diffrn_reflns_theta_full 66.82
_diffrn_reflns_theta_max 66.82
_diffrn_reflns_theta_min 4.00
_diffrn_source 'fine-focus sealed tube'
_diffrn_source_type 'fine-focus sealed tube'
_exptl_absorpt_coefficient_mu 1.384
_exptl_absorpt_correction_T_max 0.97
_exptl_absorpt_correction_T_min 0.76
_exptl_absorpt_correction_type multi-scan
_exptl_absorpt_process_details
;
Bruker AXS (2014). SADABS, Version 2014/2, Bruker AXS Inc., Madison, Wisconsin,
USA.
;
_exptl_crystal_colour colorless
_exptl_crystal_density_diffrn 1.341
_exptl_crystal_density_method 'not measured'
_exptl_crystal_description needle
_exptl_crystal_F_000 1992
_exptl_crystal_size_max 0.200
_exptl_crystal_size_mid 0.070
_exptl_crystal_size_min 0.020
_platon_squeeze_details
;
A badly disordered half dichloromethane molecule and one pentane molecule
were found in the asymmetrical unit and could not be satisfactorily 
refined. The program SQUEEZE (Spek, A.L. (2015). Acta Cryst. C71, 9-18)
as therefore used to remove mathematically the effect of the solvent.
The quoted formula and derived parameters are not included the squeezed
solvent molecules.
;
_refine_diff_density_max 0.311
_refine_diff_density_min -0.520
_refine_ls_extinction_method none
_refine_ls_goodness_of_fit_ref 1.006
_refine_ls_hydrogen_treatment constr
_refine_ls_matrix_type full
_refine_ls_number_parameters 612
_refine_ls_number_reflns 8485
_refine_ls_number_restraints 0
_refine_ls_restrained_S_all 1.006
_refine_ls_R_factor_all 0.1024
_refine_ls_R_factor_gt 0.0631
_refine_ls_shift/su_max 0.007
_refine_ls_shift/su_mean 0.000
_refine_ls_structure_factor_coef Fsqd
_refine_ls_weighting_details 'w=1/[\s^2^(Fo^2^)+(0.0772P)^2^] where P=(Fo^2^+2Fc^2^)/3'
_refine_ls_weighting_scheme calc
_refine_ls_wR_factor_gt 0.1584
_refine_ls_wR_factor_ref 0.1820
_reflns_number_gt 5309
_reflns_number_total 8485
_reflns_threshold_expression 'I > 2\s(I)'
_cod_data_source_file c9dt02624j2.cif
_cod_data_source_block erk8707
_cod_depositor_comments 'Adding full bibliography for 7700359--7700368.cif.'
_cod_database_code 7700367
_platon_squeeze_void_probe_radius 1.20

loop_
_space_group_symop_operation_xyz
'x, y, z'
'-x, y+1/2, -z+1/2'
'-x, -y, -z'
'x, -y-1/2, z-1/2'

loop_
_atom_site_type_symbol
_atom_site_label
_atom_site_fract_x
_atom_site_fract_y
_atom_site_fract_z
_atom_site_U_iso_or_equiv
_atom_site_adp_type
_atom_site_calc_flag
_atom_site_refinement_flags_adp
_atom_site_refinement_flags_posn
_atom_site_occupancy
B B1 0.3236(4) 0.3402(2) 0.3097(2) 0.0362(10) Uani d . . 1
O O1 0.4474(2) 0.34761(10) 0.29086(12) 0.0321(6) Uani d . . 1
P P1 0.70456(9) 0.29945(4) 0.17677(5) 0.0316(2) Uani d . . 1
C C1 0.8530(4) 0.30312(16) 0.21598(19) 0.0348(9) Uani d . . 1
H H1A 0.907 0.2845 0.1844 0.042 Uiso calc U R 1
H H1B 0.8766 0.3457 0.2246 0.042 Uiso calc U R 1
C C2 0.8556(4) 0.26758(17) 0.2869(2) 0.0395(9) Uani d . . 1
H H2A 0.8103 0.2297 0.2802 0.047 Uiso calc U R 1
H H2B 0.9367 0.2568 0.3029 0.047 Uiso calc U R 1
O O2 0.4521(2) 0.30712(10) 0.17916(12) 0.0335(6) Uani d . . 1
C C3 0.8045(4) 0.30627(19) 0.3409(2) 0.0417(10) Uani d . . 1
H H3 0.8612 0.333 0.3685 0.05 Uiso calc U R 1
O O3 0.7173(3) 0.41599(15) 0.40222(16) 0.0599(9) Uani d . . 1
C C4 0.6990(4) 0.2894(2) 0.3776(2) 0.0452(10) Uani d . . 1
H H4A 0.6944 0.3041 0.4263 0.054 Uiso calc U R 1
H H4B 0.6654 0.2487 0.3683 0.054 Uiso calc U R 1
O O4 0.6397(3) 0.43816(11) 0.29377(14) 0.0427(7) Uani d . . 1
C C5 0.6249(4) 0.31963(15) 0.24912(18) 0.0318(8) Uani d . . 1
C C6 0.6854(4) 0.33622(17) 0.31793(19) 0.0360(9) Uani d . . 1
C C7 0.5064(4) 0.32593(15) 0.24073(18) 0.0319(9) Uani d . . 1
C C8 0.3742(4) 0.34869(18) 0.1412(2) 0.0404(9) Uani d . . 1
H H8A 0.3089 0.3579 0.1693 0.061 Uiso calc U R 1
H H8B 0.3448 0.3304 0.0965 0.061 Uiso calc U R 1
H H8C 0.416 0.3861 0.132 0.061 Uiso calc U R 1
C C9 0.6820(4) 0.39999(19) 0.3440(2) 0.0416(10) Uani d . . 1
C C10 0.6379(5) 0.50150(18) 0.3138(3) 0.0601(14) Uani d . . 1
H H10A 0.5874 0.5067 0.3524 0.09 Uiso calc U R 1
H H10B 0.608 0.5258 0.2734 0.09 Uiso calc U R 1
H H10C 0.7169 0.5147 0.3292 0.09 Uiso calc U R 1
C C11 0.7074(3) 0.22089(16) 0.14493(19) 0.0324(8) Uani d . . 1
C C12 0.7817(4) 0.20958(16) 0.09055(19) 0.0339(9) Uani d . . 1
C C13 0.7900(4) 0.14996(16) 0.06620(19) 0.0343(9) Uani d . . 1
H H13 0.8399 0.142 0.03 0.041 Uiso calc U R 1
C C14 0.7289(4) 0.10220(16) 0.0925(2) 0.0365(9) Uani d . . 1
C C15 0.6571(4) 0.11549(16) 0.1454(2) 0.0377(9) Uani d . . 1
H H15 0.6138 0.0834 0.1639 0.045 Uiso calc U R 1
C C16 0.6449(4) 0.17325(16) 0.17288(19) 0.0346(9) Uani d . . 1
C C17 0.8490(4) 0.25549(17) 0.0525(2) 0.0399(10) Uani d . . 1
H H17A 0.924 0.2382 0.0421 0.06 Uiso calc U R 1
H H17B 0.8621 0.2915 0.082 0.06 Uiso calc U R 1
H H17C 0.8048 0.2667 0.0084 0.06 Uiso calc U R 1
C C18 0.7395(4) 0.03875(16) 0.0651(2) 0.0415(10) Uani d . . 1
H H18A 0.8219 0.0284 0.0637 0.062 Uiso calc U R 1
H H18B 0.7006 0.0361 0.0176 0.062 Uiso calc U R 1
H H18C 0.7028 0.0104 0.0962 0.062 Uiso calc U R 1
C C19 0.5625(4) 0.17901(17) 0.2299(2) 0.0425(10) Uani d . . 1
H H19A 0.6029 0.1978 0.2714 0.064 Uiso calc U R 1
H H19B 0.5348 0.1388 0.2422 0.064 Uiso calc U R 1
H H19C 0.4961 0.2042 0.213 0.064 Uiso calc U R 1
C C21 0.6672(4) 0.34825(16) 0.10001(19) 0.0337(9) Uani d . . 1
C C22 0.5918(4) 0.32758(17) 0.0427(2) 0.0374(9) Uani d . . 1
C C23 0.5665(4) 0.36642(17) -0.0137(2) 0.0405(10) Uani d . . 1
H H23 0.5158 0.3524 -0.052 0.049 Uiso calc U R 1
C C24 0.6112(4) 0.42447(18) -0.0171(2) 0.0447(11) Uani d . . 1
C C25 0.6826(4) 0.44398(17) 0.0403(2) 0.0422(10) Uani d . . 1
H H25 0.7133 0.4839 0.0397 0.051 Uiso calc U R 1
C C26 0.7114(4) 0.40773(17) 0.0989(2) 0.0385(9) Uani d . . 1
C C27 0.5326(4) 0.26603(17) 0.03572(19) 0.0373(9) Uani d . . 1
H H27A 0.4645 0.2688 0.0017 0.056 Uiso calc U R 1
H H27B 0.508 0.2535 0.0815 0.056 Uiso calc U R 1
H H27C 0.5873 0.2362 0.0194 0.056 Uiso calc U R 1
C C28 0.5802(5) 0.4652(2) -0.0790(2) 0.0588(13) Uani d . . 1
H H28A 0.5444 0.4413 -0.1181 0.088 Uiso calc U R 1
H H28B 0.6508 0.4848 -0.0934 0.088 Uiso calc U R 1
H H28C 0.5253 0.4962 -0.0656 0.088 Uiso calc U R 1
C C29 0.7901(4) 0.43598(18) 0.1568(2) 0.0437(10) Uani d . . 1
H H29A 0.8704 0.423 0.1523 0.066 Uiso calc U R 1
H H29B 0.7658 0.4231 0.2025 0.066 Uiso calc U R 1
H H29C 0.7853 0.4802 0.1532 0.066 Uiso calc U R 1
C C31 0.3297(4) 0.34326(16) 0.39697(19) 0.0337(9) Uani d . . 1
C C32 0.3934(4) 0.38878(16) 0.43174(19) 0.0342(9) Uani d . . 1
F F32 0.4509(2) 0.42930(9) 0.39470(11) 0.0376(5) Uani d . . 1
C C33 0.4004(4) 0.39758(15) 0.50403(19) 0.0346(9) Uani d . . 1
F F33 0.4637(2) 0.44295(10) 0.53343(11) 0.0445(6) Uani d . . 1
C C34 0.3404(4) 0.35954(16) 0.5448(2) 0.0395(10) Uani d . . 1
F F34 0.3455(2) 0.36703(10) 0.61514(11) 0.0495(6) Uani d . . 1
C C35 0.2739(4) 0.31448(17) 0.5129(2) 0.0442(11) Uani d . . 1
F F35 0.2143(3) 0.27673(10) 0.55315(13) 0.0560(7) Uani d . . 1
C C36 0.2692(4) 0.30709(17) 0.4410(2) 0.0408(10) Uani d . . 1
F F36 0.1984(2) 0.26204(10) 0.41545(13) 0.0522(7) Uani d . . 1
C C41 0.2732(4) 0.27421(17) 0.2800(2) 0.0358(9) Uani d . . 1
C C42 0.3261(4) 0.22182(17) 0.3076(2) 0.0383(9) Uani d . . 1
F F42 0.4176(2) 0.22628(9) 0.35629(11) 0.0422(6) Uani d . . 1
C C43 0.2893(4) 0.16406(18) 0.2889(2) 0.0450(11) Uani d . . 1
F F43 0.3453(2) 0.11550(10) 0.31913(14) 0.0545(7) Uani d . . 1
C C44 0.1988(4) 0.15636(19) 0.2399(3) 0.0501(12) Uani d . . 1
F F44 0.1638(2) 0.10042(11) 0.22005(16) 0.0633(8) Uani d . . 1
C C45 0.1437(4) 0.2066(2) 0.2097(2) 0.0485(11) Uani d . . 1
F F45 0.0533(2) 0.19937(12) 0.16139(15) 0.0598(7) Uani d . . 1
C C46 0.1820(4) 0.26342(18) 0.2304(2) 0.0408(10) Uani d . . 1
F F46 0.1238(2) 0.31014(10) 0.19674(12) 0.0462(6) Uani d . . 1
C C51 0.2446(4) 0.40001(17) 0.28525(19) 0.0369(9) Uani d . . 1
C C52 0.1279(4) 0.40286(18) 0.3005(2) 0.0417(10) Uani d . . 1
F F52 0.0809(2) 0.35429(11) 0.33090(13) 0.0508(6) Uani d . . 1
C C53 0.0575(4) 0.4520(2) 0.2878(2) 0.0506(12) Uani d . . 1
F F53 -0.0539(2) 0.45089(13) 0.30411(15) 0.0640(8) Uani d . . 1
C C54 0.1014(5) 0.5032(2) 0.2580(2) 0.0570(13) Uani d . . 1
F F54 0.0346(3) 0.55211(14) 0.24426(16) 0.0787(10) Uani d . . 1
C C55 0.2144(4) 0.50385(19) 0.2420(2) 0.0493(11) Uani d . . 1
F F55 0.2585(3) 0.55329(10) 0.21325(14) 0.0614(8) Uani d . . 1
C C56 0.2842(4) 0.45319(17) 0.2567(2) 0.0404(10) Uani d . . 1
F F56 0.3947(2) 0.45867(9) 0.23950(12) 0.0439(6) Uani d . . 1

loop_
_atom_site_aniso_label
_atom_site_aniso_U_11
_atom_site_aniso_U_22
_atom_site_aniso_U_33
_atom_site_aniso_U_12
_atom_site_aniso_U_13
_atom_site_aniso_U_23
B1 0.029(3) 0.044(2) 0.036(2) -0.0074(19) 0.007(2) -0.0015(17)
O1 0.0274(16) 0.0389(13) 0.0307(13) 0.0000(11) 0.0076(11) -0.0051(10)
P1 0.0329(6) 0.0322(4) 0.0303(5) -0.0011(4) 0.0067(4) -0.0009(3)
C1 0.032(2) 0.0362(18) 0.037(2) -0.0008(16) 0.0065(17) -0.0020(14)
C2 0.035(3) 0.045(2) 0.039(2) 0.0044(18) -0.0012(19) 0.0022(16)
O2 0.0325(16) 0.0376(13) 0.0307(13) -0.0004(11) 0.0043(11) -0.0032(10)
C3 0.036(3) 0.054(2) 0.035(2) 0.0020(19) -0.0034(18) 0.0035(16)
O3 0.053(2) 0.079(2) 0.0469(18) 0.0084(17) -0.0040(16) -0.0288(15)
C4 0.039(3) 0.066(3) 0.031(2) -0.002(2) 0.0046(19) 0.0072(17)
O4 0.049(2) 0.0372(13) 0.0431(15) -0.0074(13) 0.0134(14) -0.0070(11)
C5 0.028(2) 0.0360(18) 0.0315(19) -0.0028(16) 0.0057(16) 0.0001(14)
C6 0.032(2) 0.043(2) 0.0334(19) -0.0018(17) 0.0041(17) -0.0032(15)
C7 0.037(3) 0.0300(17) 0.0287(18) -0.0055(16) 0.0057(17) 0.0005(13)
C8 0.035(3) 0.053(2) 0.0323(19) 0.0057(19) -0.0015(18) -0.0055(16)
C9 0.034(3) 0.056(2) 0.037(2) -0.0078(19) 0.0105(19) -0.0125(18)
C10 0.071(4) 0.036(2) 0.078(3) -0.013(2) 0.035(3) -0.017(2)
C11 0.029(2) 0.0368(18) 0.0322(18) 0.0011(16) 0.0042(17) 0.0016(14)
C12 0.035(3) 0.0363(18) 0.0304(18) -0.0013(16) 0.0033(17) 0.0026(14)
C13 0.030(2) 0.0388(19) 0.0344(19) 0.0062(17) 0.0060(17) -0.0015(15)
C14 0.036(3) 0.0327(18) 0.041(2) 0.0000(17) 0.0024(18) -0.0023(15)
C15 0.036(3) 0.0329(18) 0.044(2) 0.0017(17) 0.0045(19) 0.0013(15)
C16 0.033(2) 0.0355(18) 0.036(2) 0.0004(17) 0.0043(17) 0.0040(14)
C17 0.047(3) 0.043(2) 0.0315(19) 0.0004(18) 0.0105(19) -0.0030(15)
C18 0.045(3) 0.0320(18) 0.049(2) 0.0031(18) 0.012(2) 0.0033(16)
C19 0.046(3) 0.0367(19) 0.047(2) -0.0025(18) 0.019(2) 0.0003(16)
C21 0.031(2) 0.0365(18) 0.0347(19) 0.0003(16) 0.0077(17) 0.0011(14)
C22 0.035(3) 0.044(2) 0.034(2) 0.0087(18) 0.0102(18) -0.0002(15)
C23 0.041(3) 0.047(2) 0.033(2) 0.0074(19) 0.0046(19) 0.0017(16)
C24 0.047(3) 0.046(2) 0.042(2) 0.006(2) 0.012(2) 0.0063(17)
C25 0.046(3) 0.0330(19) 0.048(2) -0.0010(18) 0.009(2) 0.0062(16)
C26 0.038(3) 0.041(2) 0.038(2) 0.0045(18) 0.0125(19) 0.0024(15)
C27 0.037(3) 0.045(2) 0.0290(18) -0.0010(18) 0.0002(17) -0.0039(15)
C28 0.069(4) 0.057(3) 0.051(3) 0.014(2) 0.007(3) 0.015(2)
C29 0.048(3) 0.039(2) 0.045(2) -0.0077(19) 0.008(2) 0.0010(16)
C31 0.031(2) 0.0361(18) 0.035(2) 0.0008(16) 0.0086(17) -0.0019(14)
C32 0.034(3) 0.0336(18) 0.036(2) 0.0021(16) 0.0074(18) -0.0006(14)
F32 0.0397(14) 0.0373(11) 0.0368(11) -0.0052(9) 0.0095(10) -0.0026(8)
C33 0.035(2) 0.0331(18) 0.036(2) -0.0037(17) 0.0043(17) -0.0028(14)
F33 0.0520(16) 0.0441(12) 0.0373(12) -0.0051(11) 0.0035(11) -0.0087(9)
C34 0.044(3) 0.039(2) 0.036(2) 0.0071(18) 0.0094(19) -0.0009(15)
F34 0.0709(19) 0.0472(12) 0.0311(11) 0.0000(12) 0.0088(12) -0.0010(9)
C35 0.055(3) 0.039(2) 0.041(2) -0.0025(19) 0.020(2) 0.0004(16)
F35 0.077(2) 0.0464(12) 0.0481(14) -0.0139(12) 0.0276(14) -0.0001(10)
C36 0.041(3) 0.044(2) 0.039(2) -0.0021(19) 0.0117(19) -0.0064(16)
F36 0.0580(18) 0.0504(13) 0.0511(14) -0.0230(12) 0.0224(13) -0.0141(10)
C41 0.030(2) 0.042(2) 0.037(2) -0.0027(17) 0.0123(18) -0.0044(15)
C42 0.035(3) 0.041(2) 0.040(2) -0.0061(18) 0.0082(19) -0.0071(16)
F42 0.0436(16) 0.0418(11) 0.0414(12) 0.0006(10) 0.0054(11) -0.0032(9)
C43 0.043(3) 0.043(2) 0.051(2) 0.000(2) 0.015(2) -0.0062(18)
F43 0.0575(18) 0.0388(12) 0.0694(16) -0.0019(11) 0.0191(14) -0.0031(11)
C44 0.039(3) 0.047(2) 0.067(3) -0.011(2) 0.019(2) -0.022(2)
F44 0.0475(18) 0.0453(13) 0.100(2) -0.0142(12) 0.0218(16) -0.0314(13)
C45 0.035(3) 0.055(3) 0.056(3) -0.005(2) 0.007(2) -0.024(2)
F45 0.0365(16) 0.0693(16) 0.0731(17) -0.0078(13) 0.0003(14) -0.0333(13)
C46 0.033(3) 0.051(2) 0.039(2) 0.0003(19) 0.0061(19) -0.0094(17)
F46 0.0355(15) 0.0555(14) 0.0471(13) 0.0034(11) 0.0009(11) -0.0133(10)
C51 0.035(3) 0.044(2) 0.0318(19) -0.0003(18) 0.0030(17) -0.0073(15)
C52 0.034(3) 0.051(2) 0.041(2) 0.000(2) 0.0066(19) -0.0137(17)
F52 0.0367(15) 0.0611(14) 0.0559(14) -0.0037(12) 0.0114(12) -0.0159(11)
C53 0.036(3) 0.073(3) 0.042(2) 0.014(2) 0.000(2) -0.017(2)
F53 0.0357(17) 0.0876(19) 0.0687(17) 0.0164(14) 0.0042(14) -0.0247(14)
C54 0.060(4) 0.062(3) 0.049(3) 0.027(3) 0.006(2) -0.010(2)
F54 0.081(2) 0.0804(19) 0.075(2) 0.0483(17) 0.0122(18) 0.0012(15)
C55 0.060(3) 0.049(2) 0.040(2) 0.015(2) 0.008(2) -0.0031(17)
F55 0.086(2) 0.0471(14) 0.0537(15) 0.0192(13) 0.0180(15) 0.0054(11)
C56 0.042(3) 0.045(2) 0.035(2) 0.0061(19) 0.0062(19) -0.0039(15)
F56 0.0446(16) 0.0428(11) 0.0456(12) 0.0031(10) 0.0122(12) 0.0023(9)

loop_
_atom_type_symbol
_atom_type_description
_atom_type_scat_dispersion_real
_atom_type_scat_dispersion_imag
_atom_type_scat_source
C C 0.0181 0.0091 'International Tables Vol C Tables 4.2.6.8 and 6.1.1.4'
H H 0.0000 0.0000 'International Tables Vol C Tables 4.2.6.8 and 6.1.1.4'
B B 0.0090 0.0039 'International Tables Vol C Tables 4.2.6.8 and 6.1.1.4'
O O 0.0492 0.0322 'International Tables Vol C Tables 4.2.6.8 and 6.1.1.4'
F F 0.0727 0.0534 'International Tables Vol C Tables 4.2.6.8 and 6.1.1.4'
P P 0.2955 0.4335 'International Tables Vol C Tables 4.2.6.8 and 6.1.1.4'

loop_
_geom_angle_atom_site_label_1
_geom_angle_atom_site_label_2
_geom_angle_atom_site_label_3
_geom_angle
O1 B1 C51 110.9(3)
O1 B1 C41 109.1(3)
C51 B1 C41 115.9(4)
O1 B1 C31 105.6(3)
C51 B1 C31 103.3(3)
C41 B1 C31 111.5(3)
C7 O1 B1 133.8(3)
C5 P1 C1 101.42(18)
C5 P1 C11 121.17(16)
C1 P1 C11 97.89(18)
C5 P1 C21 111.62(17)
C1 P1 C21 117.06(18)
C11 P1 C21 107.39(16)
C2 C1 P1 106.6(3)
C2 C1 H1A 110.4
P1 C1 H1A 110.4
C2 C1 H1B 110.4
P1 C1 H1B 110.4
H1A C1 H1B 108.6
C3 C2 C1 109.1(3)
C3 C2 H2A 109.9
C1 C2 H2A 109.9
C3 C2 H2B 109.9
C1 C2 H2B 109.9
H2A C2 H2B 108.3
C7 O2 C8 117.9(3)
C2 C3 C4 124.0(4)
C2 C3 C6 115.9(3)
C4 C3 C6 60.4(3)
C2 C3 H3 115.0
C4 C3 H3 115.0
C6 C3 H3 115.0
C3 C4 C6 61.6(3)
C3 C4 H4A 117.6
C6 C4 H4A 117.6
C3 C4 H4B 117.6
C6 C4 H4B 117.6
H4A C4 H4B 114.7
C9 O4 C10 115.5(3)
C7 C5 C6 118.2(3)
C7 C5 P1 120.5(3)
C6 C5 P1 120.9(3)
C5 C6 C9 120.3(3)
C5 C6 C4 120.1(3)
C9 C6 C4 113.0(3)
C5 C6 C3 119.1(3)
C9 C6 C3 110.7(3)
C4 C6 C3 58.0(3)
O1 C7 O2 121.1(3)
O1 C7 C5 121.6(3)
O2 C7 C5 117.3(3)
O2 C8 H8A 109.5
O2 C8 H8B 109.5
H8A C8 H8B 109.5
O2 C8 H8C 109.5
H8A C8 H8C 109.5
H8B C8 H8C 109.5
O3 C9 O4 123.5(4)
O3 C9 C6 124.6(4)
O4 C9 C6 111.8(3)
O4 C10 H10A 109.5
O4 C10 H10B 109.5
H10A C10 H10B 109.5
O4 C10 H10C 109.5
H10A C10 H10C 109.5
H10B C10 H10C 109.5
C16 C11 C12 120.2(3)
C16 C11 P1 124.0(3)
C12 C11 P1 115.8(3)
C13 C12 C11 117.9(3)
C13 C12 C17 115.0(3)
C11 C12 C17 126.9(3)
C14 C13 C12 123.0(3)
C14 C13 H13 118.5
C12 C13 H13 118.5
C13 C14 C15 117.0(3)
C13 C14 C18 121.7(3)
C15 C14 C18 121.3(3)
C14 C15 C16 123.5(4)
C14 C15 H15 118.2
C16 C15 H15 118.2
C15 C16 C11 118.3(3)
C15 C16 C19 116.0(3)
C11 C16 C19 125.7(3)
C12 C17 H17A 109.5
C12 C17 H17B 109.5
H17A C17 H17B 109.5
C12 C17 H17C 109.5
H17A C17 H17C 109.5
H17B C17 H17C 109.5
C14 C18 H18A 109.5
C14 C18 H18B 109.5
H18A C18 H18B 109.5
C14 C18 H18C 109.5
H18A C18 H18C 109.5
H18B C18 H18C 109.5
C16 C19 H19A 109.5
C16 C19 H19B 109.5
H19A C19 H19B 109.5
C16 C19 H19C 109.5
H19A C19 H19C 109.5
H19B C19 H19C 109.5
C26 C21 C22 119.3(3)
C26 C21 P1 119.7(3)
C22 C21 P1 121.0(3)
C23 C22 C21 118.5(4)
C23 C22 C27 114.8(4)
C21 C22 C27 126.8(3)
C24 C23 C22 123.5(4)
C24 C23 H23 118.3
C22 C23 H23 118.3
C23 C24 C25 116.8(4)
C23 C24 C28 121.6(4)
C25 C24 C28 121.5(4)
C24 C25 C26 123.0(4)
C24 C25 H25 118.5
C26 C25 H25 118.5
C25 C26 C21 118.9(4)
C25 C26 C29 116.1(3)
C21 C26 C29 124.9(3)
C22 C27 H27A 109.5
C22 C27 H27B 109.5
H27A C27 H27B 109.5
C22 C27 H27C 109.5
H27A C27 H27C 109.5
H27B C27 H27C 109.5
C24 C28 H28A 109.5
C24 C28 H28B 109.5
H28A C28 H28B 109.5
C24 C28 H28C 109.5
H28A C28 H28C 109.5
H28B C28 H28C 109.5
C26 C29 H29A 109.5
C26 C29 H29B 109.5
H29A C29 H29B 109.5
C26 C29 H29C 109.5
H29A C29 H29C 109.5
H29B C29 H29C 109.5
C32 C31 C36 113.7(3)
C32 C31 B1 119.2(3)
C36 C31 B1 126.8(3)
F32 C32 C31 119.7(3)
F32 C32 C33 115.8(3)
C31 C32 C33 124.4(3)
F33 C33 C34 120.4(3)
F33 C33 C32 120.6(3)
C34 C33 C32 119.1(4)
F34 C34 C35 120.7(3)
F34 C34 C33 120.4(4)
C35 C34 C33 119.0(4)
F35 C35 C34 119.1(3)
F35 C35 C36 120.6(4)
C34 C35 C36 120.3(4)
F36 C36 C35 114.8(3)
F36 C36 C31 121.7(3)
C35 C36 C31 123.5(4)
C46 C41 C42 113.8(4)
C46 C41 B1 128.1(4)
C42 C41 B1 118.1(4)
F42 C42 C43 116.8(4)
F42 C42 C41 119.6(3)
C43 C42 C41 123.5(4)
C44 C43 F43 120.5(4)
C44 C43 C42 119.9(4)
F43 C43 C42 119.6(4)
F44 C44 C43 120.5(4)
F44 C44 C45 120.1(4)
C43 C44 C45 119.4(4)
F45 C45 C46 121.2(4)
F45 C45 C44 119.8(4)
C46 C45 C44 119.0(4)
F46 C46 C41 120.8(3)
F46 C46 C45 114.8(4)
C41 C46 C45 124.4(4)
C56 C51 C52 113.3(4)
C56 C51 B1 126.7(4)
C52 C51 B1 119.6(3)
F52 C52 C53 116.9(4)
F52 C52 C51 118.6(4)
C53 C52 C51 124.5(4)
F53 C53 C52 120.7(4)
F53 C53 C54 119.8(4)
C52 C53 C54 119.5(4)
F54 C54 C55 119.6(5)
F54 C54 C53 121.1(5)
C55 C54 C53 119.3(4)
F55 C55 C54 120.1(4)
F55 C55 C56 120.3(4)
C54 C55 C56 119.7(4)
F56 C56 C51 121.2(4)
F56 C56 C55 115.0(4)
C51 C56 C55 123.8(4)

loop_
_geom_bond_atom_site_label_1
_geom_bond_atom_site_label_2
_geom_bond_distance
B1 O1 1.509(5)
B1 C51 1.651(6)
B1 C41 1.653(6)
B1 C31 1.661(6)
O1 C7 1.308(4)
P1 C5 1.775(4)
P1 C1 1.815(4)
P1 C11 1.840(4)
P1 C21 1.842(4)
C1 C2 1.563(5)
C1 H1A 0.99
C1 H1B 0.99
C2 C3 1.495(6)
C2 H2A 0.99
C2 H2B 0.99
O2 C7 1.352(4)
O2 C8 1.439(5)
C3 C4 1.498(6)
C3 C6 1.555(6)
C3 H3 1.0
O3 C9 1.204(5)
C4 C6 1.537(5)
C4 H4A 0.99
C4 H4B 0.99
O4 C9 1.340(5)
O4 C10 1.451(5)
C5 C7 1.370(6)
C5 C6 1.483(5)
C6 C9 1.496(5)
C8 H8A 0.98
C8 H8B 0.98
C8 H8C 0.98
C10 H10A 0.98
C10 H10B 0.98
C10 H10C 0.98
C11 C16 1.404(5)
C11 C12 1.419(5)
C12 C13 1.402(5)
C12 C17 1.499(5)
C13 C14 1.386(5)
C13 H13 0.95
C14 C15 1.387(5)
C14 C18 1.504(5)
C15 C16 1.391(5)
C15 H15 0.95
C16 C19 1.505(5)
C17 H17A 0.98
C17 H17B 0.98
C17 H17C 0.98
C18 H18A 0.98
C18 H18B 0.98
C18 H18C 0.98
C19 H19A 0.98
C19 H19B 0.98
C19 H19C 0.98
C21 C26 1.410(5)
C21 C22 1.418(6)
C22 C23 1.389(5)
C22 C27 1.522(6)
C23 C24 1.386(6)
C23 H23 0.95
C24 C25 1.386(6)
C24 C28 1.504(6)
C25 C26 1.394(6)
C25 H25 0.95
C26 C29 1.508(6)
C27 H27A 0.98
C27 H27B 0.98
C27 H27C 0.98
C28 H28A 0.98
C28 H28B 0.98
C28 H28C 0.98
C29 H29A 0.98
C29 H29B 0.98
C29 H29C 0.98
C31 C32 1.383(5)
C31 C36 1.387(5)
C32 F32 1.347(4)
C32 C33 1.389(5)
C33 F33 1.337(4)
C33 C34 1.370(5)
C34 F34 1.349(5)
C34 C35 1.369(6)
C35 F35 1.357(4)
C35 C36 1.379(6)
C36 F36 1.353(5)
C41 C46 1.378(6)
C41 C42 1.393(6)
C42 F42 1.352(5)
C42 C43 1.383(6)
C43 C44 1.355(7)
C43 F43 1.357(5)
C44 F44 1.345(5)
C44 C45 1.382(7)
C45 F45 1.344(5)
C45 C46 1.379(6)
C46 F46 1.364(5)
C51 C56 1.387(6)
C51 C52 1.401(6)
C52 F52 1.353(5)
C52 C53 1.365(6)
C53 F53 1.346(5)
C53 C54 1.382(7)
C54 F54 1.340(5)
C54 C55 1.361(7)
C55 F55 1.341(5)
C55 C56 1.394(6)
C56 F56 1.347(5)

loop_
_geom_torsion_atom_site_label_1
_geom_torsion_atom_site_label_2
_geom_torsion_atom_site_label_3
_geom_torsion_atom_site_label_4
_geom_torsion
C51 B1 O1 C7 -102.5(4)
C41 B1 O1 C7 26.3(5)
C31 B1 O1 C7 146.2(3)
C5 P1 C1 C2 48.0(3)
C11 P1 C1 C2 -76.2(3)
C21 P1 C1 C2 169.7(2)
P1 C1 C2 C3 -77.5(4)
C1 C2 C3 C4 119.6(4)
C1 C2 C3 C6 49.1(5)
C2 C3 C4 C6 -102.9(4)
C1 P1 C5 C7 176.1(3)
C11 P1 C5 C7 -77.3(3)
C21 P1 C5 C7 50.7(3)
C1 P1 C5 C6 2.5(3)
C11 P1 C5 C6 109.1(3)
C21 P1 C5 C6 -122.9(3)
C7 C5 C6 C9 -62.8(5)
P1 C5 C6 C9 111.0(4)
C7 C5 C6 C4 86.9(4)
P1 C5 C6 C4 -99.3(4)
C7 C5 C6 C3 154.7(3)
P1 C5 C6 C3 -31.6(5)
C3 C4 C6 C5 107.5(4)
C3 C4 C6 C9 -100.7(4)
C2 C3 C6 C5 6.8(5)
C4 C3 C6 C5 -109.2(4)
C2 C3 C6 C9 -139.1(4)
C4 C3 C6 C9 104.9(4)
C2 C3 C6 C4 116.0(4)
B1 O1 C7 O2 24.0(6)
B1 O1 C7 C5 -154.0(4)
C8 O2 C7 O1 53.7(4)
C8 O2 C7 C5 -128.2(3)
C6 C5 C7 O1 2.0(5)
P1 C5 C7 O1 -171.8(2)
C6 C5 C7 O2 -176.1(3)
P1 C5 C7 O2 10.1(4)
C10 O4 C9 O3 -0.4(6)
C10 O4 C9 C6 -177.5(3)
C5 C6 C9 O3 171.3(4)
C4 C6 C9 O3 19.6(6)
C3 C6 C9 O3 -43.3(5)
C5 C6 C9 O4 -11.6(5)
C4 C6 C9 O4 -163.3(3)
C3 C6 C9 O4 133.8(3)
C5 P1 C11 C16 2.6(4)
C1 P1 C11 C16 111.1(4)
C21 P1 C11 C16 -127.2(4)
C5 P1 C11 C12 -175.0(3)
C1 P1 C11 C12 -66.5(3)
C21 P1 C11 C12 55.1(3)
C16 C11 C12 C13 0.1(6)
P1 C11 C12 C13 177.8(3)
C16 C11 C12 C17 176.4(4)
P1 C11 C12 C17 -5.9(6)
C11 C12 C13 C14 0.3(6)
C17 C12 C13 C14 -176.4(4)
C12 C13 C14 C15 -0.1(6)
C12 C13 C14 C18 179.8(4)
C13 C14 C15 C16 -0.6(6)
C18 C14 C15 C16 179.5(4)
C14 C15 C16 C11 1.0(6)
C14 C15 C16 C19 179.7(4)
C12 C11 C16 C15 -0.7(6)
P1 C11 C16 C15 -178.2(3)
C12 C11 C16 C19 -179.3(4)
P1 C11 C16 C19 3.2(6)
C5 P1 C21 C26 76.0(3)
C1 P1 C21 C26 -40.2(4)
C11 P1 C21 C26 -149.0(3)
C5 P1 C21 C22 -102.1(3)
C1 P1 C21 C22 141.7(3)
C11 P1 C21 C22 32.9(3)
C26 C21 C22 C23 1.7(5)
P1 C21 C22 C23 179.9(3)
C26 C21 C22 C27 -177.7(4)
P1 C21 C22 C27 0.4(5)
C21 C22 C23 C24 0.1(6)
C27 C22 C23 C24 179.6(4)
C22 C23 C24 C25 -1.5(6)
C22 C23 C24 C28 -179.2(4)
C23 C24 C25 C26 1.1(6)
C28 C24 C25 C26 178.8(4)
C24 C25 C26 C21 0.7(6)
C24 C25 C26 C29 180.0(4)
C22 C21 C26 C25 -2.1(6)
P1 C21 C26 C25 179.7(3)
C22 C21 C26 C29 178.7(4)
P1 C21 C26 C29 0.5(5)
O1 B1 C31 C32 47.1(5)
C51 B1 C31 C32 -69.4(4)
C41 B1 C31 C32 165.4(3)
O1 B1 C31 C36 -138.5(4)
C51 B1 C31 C36 105.0(4)
C41 B1 C31 C36 -20.1(6)
C36 C31 C32 F32 -176.2(3)
B1 C31 C32 F32 -1.1(6)
C36 C31 C32 C33 1.7(6)
B1 C31 C32 C33 176.9(4)
F32 C32 C33 F33 -1.7(6)
C31 C32 C33 F33 -179.7(4)
F32 C32 C33 C34 177.5(3)
C31 C32 C33 C34 -0.5(6)
F33 C33 C34 F34 -0.7(6)
C32 C33 C34 F34 -179.9(4)
F33 C33 C34 C35 178.3(4)
C32 C33 C34 C35 -0.9(6)
F34 C34 C35 F35 -1.0(6)
C33 C34 C35 F35 180.0(4)
F34 C34 C35 C36 -179.9(4)
C33 C34 C35 C36 1.0(6)
F35 C35 C36 F36 2.6(6)
C34 C35 C36 F36 -178.4(4)
F35 C35 C36 C31 -178.7(4)
C34 C35 C36 C31 0.3(7)
C32 C31 C36 F36 177.1(4)
B1 C31 C36 F36 2.4(7)
C32 C31 C36 C35 -1.6(6)
B1 C31 C36 C35 -176.3(4)
O1 B1 C41 C46 -117.0(4)
C51 B1 C41 C46 9.0(5)
C31 B1 C41 C46 126.7(4)
O1 B1 C41 C42 63.8(4)
C51 B1 C41 C42 -170.2(3)
C31 B1 C41 C42 -52.5(5)
C46 C41 C42 F42 179.4(3)
B1 C41 C42 F42 -1.3(5)
C46 C41 C42 C43 -1.7(5)
B1 C41 C42 C43 177.6(3)
F42 C42 C43 C44 -179.4(4)
C41 C42 C43 C44 1.6(6)
F42 C42 C43 F43 -0.2(5)
C41 C42 C43 F43 -179.2(3)
F43 C43 C44 F44 -0.6(6)
C42 C43 C44 F44 178.5(4)
F43 C43 C44 C45 -179.7(4)
C42 C43 C44 C45 -0.6(6)
F44 C44 C45 F45 1.4(6)
C43 C44 C45 F45 -179.6(4)
F44 C44 C45 C46 -179.3(4)
C43 C44 C45 C46 -0.3(6)
C42 C41 C46 F46 -177.8(3)
B1 C41 C46 F46 3.0(6)
C42 C41 C46 C45 0.8(6)
B1 C41 C46 C45 -178.4(4)
F45 C45 C46 F46 -1.9(6)
C44 C45 C46 F46 178.8(4)
F45 C45 C46 C41 179.4(4)
C44 C45 C46 C41 0.1(6)
O1 B1 C51 C56 -5.4(5)
C41 B1 C51 C56 -130.5(4)
C31 B1 C51 C56 107.4(4)
O1 B1 C51 C52 -177.6(3)
C41 B1 C51 C52 57.3(5)
C31 B1 C51 C52 -64.9(4)
C56 C51 C52 F52 -177.7(3)
B1 C51 C52 F52 -4.5(5)
C56 C51 C52 C53 1.2(6)
B1 C51 C52 C53 174.5(4)
F52 C52 C53 F53 -1.1(6)
C51 C52 C53 F53 179.9(4)
F52 C52 C53 C54 179.0(4)
C51 C52 C53 C54 0.0(7)
F53 C53 C54 F54 -0.5(7)
C52 C53 C54 F54 179.5(4)
F53 C53 C54 C55 179.7(4)
C52 C53 C54 C55 -0.3(7)
F54 C54 C55 F55 0.5(7)
C53 C54 C55 F55 -179.7(4)
F54 C54 C55 C56 179.6(4)
C53 C54 C55 C56 -0.6(7)
C52 C51 C56 F56 179.3(3)
B1 C51 C56 F56 6.6(6)
C52 C51 C56 C55 -2.3(6)
B1 C51 C56 C55 -174.9(4)
F55 C55 C56 F56 -0.3(6)
C54 C55 C56 F56 -179.4(4)
F55 C55 C56 C51 -178.8(4)
C54 C55 C56 C51 2.1(7)

loop_
_platon_squeeze_void_nr
_platon_squeeze_void_average_x
_platon_squeeze_void_average_y
_platon_squeeze_void_average_z
_platon_squeeze_void_volume
_platon_squeeze_void_count_electrons
_platon_squeeze_void_content
1 0.000 0.000 0.000 133 39 ' '
2 0.000 0.500 0.000 350 98 ' '
3 0.000 0.000 0.500 350 98 ' '
4 0.000 0.500 0.500 133 39 ' '
